data_7101858
loop_
_publ_author_name
'Clegg, William'
'Dale, Sophie H'
'Graham, David V'
'Harrington, Ross W'
'Hevia, Eva'
'Hogg, Lorna M'
'Kennedy, Alan R'
'Mulvey, Robert E'

_publ_section_title
;
 Structural variations in bimetallic sodium-magnesium and sodium-zinc
 ketimides, and a sodium-zinc alkide-alkoxide-amide: connections to
 ring-stacking, ring-laddering, and inverse crown concepts.
;
_journal_issue 16
_journal_name_full 'Chemical communications (Cambridge, England)'
_journal_page_first 1641
_journal_page_last 1643
_journal_paper_doi 10.1039/b618609b
_journal_year 2007
_chemical_formula_moiety 'C86 H80 N6 Na2 Zn2'
_chemical_formula_sum 'C86 H80 N6 Na2 Zn2'
_chemical_formula_weight 1374.28
_chemical_name_systematic
;
?
;
_space_group_IT_number 14
_symmetry_cell_setting monoclinic
_symmetry_space_group_name_Hall '-P 2yn'
_symmetry_space_group_name_H-M 'P 1 21/n 1'
_atom_sites_solution_hydrogens geom
_atom_sites_solution_primary direct
_atom_sites_solution_secondary difmap
_audit_creation_method SHELXL-97
_cell_angle_alpha 90.00
_cell_angle_beta 92.909(2)
_cell_angle_gamma 90.00
_cell_formula_units_Z 4
_cell_length_a 13.2031(12)
_cell_length_b 27.339(3)
_cell_length_c 20.0914(18)
_cell_measurement_reflns_used 7617
_cell_measurement_temperature 150(2)
_cell_measurement_theta_max 28.23
_cell_measurement_theta_min 2.41
_cell_volume 7242.8(11)
_computing_cell_refinement 'Bruker SAINT'
_computing_data_collection 'Bruker SMART'
_computing_data_reduction 'Bruker SAINT'
_computing_molecular_graphics 'Bruker SHELXTL'
_computing_publication_material 'Bruker SHELXTL and local programs'
_computing_structure_refinement 'Bruker SHELXTL'
_computing_structure_solution 'Bruker SHELXTL'
_diffrn_ambient_temperature 150(2)
_diffrn_measured_fraction_theta_full 0.996
_diffrn_measured_fraction_theta_max 0.996
_diffrn_measurement_device_type 'Bruker SMART 1K CCD diffractometer'
_diffrn_measurement_method 'thin-slice \w scans'
_diffrn_radiation_monochromator graphite
_diffrn_radiation_source 'sealed tube'
_diffrn_radiation_type MoK\a
_diffrn_radiation_wavelength 0.71073
_diffrn_reflns_av_R_equivalents 0.0285
_diffrn_reflns_av_sigmaI/netI 0.0275
_diffrn_reflns_limit_h_max 16
_diffrn_reflns_limit_h_min -17
_diffrn_reflns_limit_k_max 35
_diffrn_reflns_limit_k_min -34
_diffrn_reflns_limit_l_max 26
_diffrn_reflns_limit_l_min -26
_diffrn_reflns_number 63519
_diffrn_reflns_theta_full 27.50
_diffrn_reflns_theta_max 27.50
_diffrn_reflns_theta_min 1.26
_diffrn_standards_decay_% 0
_diffrn_standards_number 0
_exptl_absorpt_coefficient_mu 0.724
_exptl_absorpt_correction_T_max 0.801
_exptl_absorpt_correction_T_min 0.679
_exptl_absorpt_correction_type multi-scan
_exptl_absorpt_process_details 'Bruker SHELXTL'
_exptl_crystal_colour Yellow
_exptl_crystal_density_diffrn 1.260
_exptl_crystal_density_method 'not measured'
_exptl_crystal_description Block
_exptl_crystal_F_000 2880
_exptl_crystal_size_max 0.58
_exptl_crystal_size_mid 0.53
_exptl_crystal_size_min 0.32
_refine_diff_density_max 0.966
_refine_diff_density_min -0.982
_refine_diff_density_rms 0.092
_refine_ls_extinction_method none
_refine_ls_goodness_of_fit_ref 1.328
_refine_ls_hydrogen_treatment mixed
_refine_ls_matrix_type full
_refine_ls_number_parameters 976
_refine_ls_number_reflns 16561
_refine_ls_number_restraints 551
_refine_ls_restrained_S_all 1.320
_refine_ls_R_factor_all 0.0881
_refine_ls_R_factor_gt 0.0780
_refine_ls_shift/su_max 0.001
_refine_ls_shift/su_mean 0.000
_refine_ls_structure_factor_coef Fsqd
_refine_ls_weighting_details 'calc w=1/[\s^2^(Fo^2^)+(0.0000P)^2^+34.2827P] where P=(Fo^2^+2Fc^2^)/3'
_refine_ls_weighting_scheme calc
_refine_ls_wR_factor_gt 0.1809
_refine_ls_wR_factor_ref 0.1850
_reflns_number_gt 14269
_reflns_number_total 16561
_reflns_threshold_expression I>2\s(I)
_cod_data_source_file b618609b.txt
_cod_data_source_block rem324_compound2
_cod_original_sg_symbol_H-M 'P 21/n'
_cod_database_code 7101858

loop_
_symmetry_equiv_pos_as_xyz
'x, y, z'
'-x+1/2, y+1/2, -z+1/2'
'-x, -y, -z'
'x-1/2, -y-1/2, z-1/2'

loop_
_atom_site_label
_atom_site_type_symbol
_atom_site_fract_x
_atom_site_fract_y
_atom_site_fract_z
_atom_site_U_iso_or_equiv
_atom_site_adp_type
_atom_site_occupancy
_atom_site_symmetry_multiplicity
_atom_site_calc_flag
_atom_site_refinement_flags
_atom_site_disorder_assembly
_atom_site_disorder_group
Zn1 Zn 0.58549(4) 0.188444(19) 0.84128(3) 0.02415(12) Uani 1 1 d . . .
Zn2 Zn 0.58856(4) 0.197989(19) 0.68753(3) 0.02446(12) Uani 1 1 d . C .
Na1 Na 0.49044(15) 0.09713(7) 0.74868(10) 0.0328(4) Uani 1 1 d . . .
Na2 Na 0.72290(14) 0.11202(7) 0.76875(10) 0.0318(4) Uani 1 1 d . . .
N1 N 0.6104(3) 0.12419(14) 0.67245(19) 0.0268(8) Uani 1 1 d . . .
C1 C 0.6047(3) 0.09996(18) 0.6189(2) 0.0284(10) Uani 1 1 d . . .
C2 C 0.5790(4) 0.12246(18) 0.5519(3) 0.0350(11) Uani 1 1 d . . .
C3 C 0.4903(5) 0.1481(2) 0.5393(3) 0.0490(15) Uani 1 1 d . . .
H3 H 0.4428 0.1503 0.5731 0.059 Uiso 1 1 calc R . .
C4 C 0.4688(6) 0.1708(2) 0.4789(4) 0.065(2) Uani 1 1 d . . .
H4 H 0.4068 0.1881 0.4713 0.078 Uiso 1 1 calc R . .
C5 C 0.5382(7) 0.1683(2) 0.4291(3) 0.068(2) Uani 1 1 d . . .
H5 H 0.5241 0.1841 0.3876 0.082 Uiso 1 1 calc R . .
C6 C 0.6270(6) 0.1428(2) 0.4403(3) 0.0576(18) Uani 1 1 d . . .
H6 H 0.6747 0.1412 0.4065 0.069 Uiso 1 1 calc R . .
C7 C 0.6472(5) 0.1194(2) 0.5011(3) 0.0426(13) Uani 1 1 d . . .
H7 H 0.7080 0.1012 0.5082 0.051 Uiso 1 1 calc R . .
C8 C 0.6210(4) 0.04512(18) 0.6180(3) 0.0319(11) Uani 1 1 d . . .
C9 C 0.5512(4) 0.01466(19) 0.5846(3) 0.0365(11) Uani 1 1 d . . .
H9 H 0.4970 0.0286 0.5580 0.044 Uiso 1 1 calc R . .
C10 C 0.5596(5) -0.0358(2) 0.5894(3) 0.0425(13) Uani 1 1 d . . .
H10 H 0.5099 -0.0561 0.5676 0.051 Uiso 1 1 calc R . .
C11 C 0.6399(5) -0.0566(2) 0.6256(3) 0.0479(14) Uani 1 1 d . . .
H11 H 0.6461 -0.0912 0.6284 0.057 Uiso 1 1 calc R . .
C12 C 0.7114(5) -0.0268(2) 0.6579(3) 0.0480(15) Uani 1 1 d . . .
H12 H 0.7672 -0.0409 0.6827 0.058 Uiso 1 1 calc R . .
C13 C 0.7019(4) 0.0236(2) 0.6542(3) 0.0393(12) Uani 1 1 d . . .
H13 H 0.7512 0.0437 0.6767 0.047 Uiso 1 1 calc R . .
N2 N 0.5935(3) 0.11344(14) 0.8482(2) 0.0298(9) Uani 1 1 d D A .
C14 C 0.6213(4) 0.08521(18) 0.8952(2) 0.0315(10) Uani 1 1 d D . .
C15 C 0.6003(11) 0.0310(3) 0.8923(9) 0.042(2) Uani 0.548(15) 1 d PDU A 1
C16 C 0.5126(10) 0.0133(4) 0.9186(8) 0.045(2) Uani 0.548(15) 1 d PDU A 1
H16 H 0.4682 0.0354 0.9391 0.054 Uiso 0.548(15) 1 calc PR A 1
C17 C 0.4883(11) -0.0363(4) 0.9157(7) 0.050(2) Uani 0.548(15) 1 d PDU A 1
H17 H 0.4277 -0.0480 0.9336 0.060 Uiso 0.548(15) 1 calc PR A 1
C18 C 0.5539(11) -0.0678(4) 0.8864(7) 0.053(3) Uani 0.548(15) 1 d PDU A 1
H18 H 0.5382 -0.1017 0.8842 0.064 Uiso 0.548(15) 1 calc PR A 1
C19 C 0.6413(12) -0.0514(3) 0.8603(7) 0.056(2) Uani 0.548(15) 1 d PDU A 1
H19 H 0.6861 -0.0737 0.8405 0.067 Uiso 0.548(15) 1 calc PR A 1
C20 C 0.6641(12) -0.0015(3) 0.8632(8) 0.051(2) Uani 0.548(15) 1 d PDU A 1
H20 H 0.7245 0.0101 0.8448 0.062 Uiso 0.548(15) 1 calc PR A 1
C15X C 0.6159(13) 0.0301(3) 0.8863(10) 0.041(2) Uani 0.452(15) 1 d PDU A 2
C16X C 0.5399(13) 0.0029(4) 0.9136(10) 0.049(2) Uani 0.452(15) 1 d PDU A 2
H16X H 0.4905 0.0192 0.9384 0.058 Uiso 0.452(15) 1 calc PR A 2
C17X C 0.5336(14) -0.0477(4) 0.9057(9) 0.055(3) Uani 0.452(15) 1 d PDU A 2
H17X H 0.4792 -0.0653 0.9234 0.066 Uiso 0.452(15) 1 calc PR A 2
C18X C 0.6065(14) -0.0717(4) 0.8723(8) 0.054(3) Uani 0.452(15) 1 d PDU A 2
H18X H 0.6049 -0.1064 0.8692 0.065 Uiso 0.452(15) 1 calc PR A 2
C19X C 0.6821(14) -0.0461(4) 0.8431(9) 0.057(3) Uani 0.452(15) 1 d PDU A 2
H19X H 0.7319 -0.0627 0.8191 0.068 Uiso 0.452(15) 1 calc PR A 2
C20X C 0.6841(14) 0.0047(4) 0.8496(10) 0.051(2) Uani 0.452(15) 1 d PDU A 2
H20X H 0.7344 0.0226 0.8277 0.061 Uiso 0.452(15) 1 calc PR A 2
C21 C 0.6644(4) 0.10091(18) 0.9630(2) 0.0339(11) Uani 1 1 d . A .
C22 C 0.6234(4) 0.1395(2) 0.9971(3) 0.0377(12) Uani 1 1 d . . .
H22 H 0.5660 0.1564 0.9782 0.045 Uiso 1 1 calc R A .
C23 C 0.6658(5) 0.1540(2) 1.0590(3) 0.0481(15) Uani 1 1 d . A .
H23 H 0.6364 0.1800 1.0826 0.058 Uiso 1 1 calc R . .
C24 C 0.7507(5) 0.1302(2) 1.0857(3) 0.0538(16) Uani 1 1 d . . .
H24 H 0.7802 0.1403 1.1275 0.065 Uiso 1 1 calc R A .
C25 C 0.7930(6) 0.0919(3) 1.0522(3) 0.0577(18) Uani 1 1 d . A .
H25 H 0.8517 0.0758 1.0707 0.069 Uiso 1 1 calc R . .
C26 C 0.7491(5) 0.0770(2) 0.9911(3) 0.0445(14) Uani 1 1 d . . .
H26 H 0.7773 0.0502 0.9683 0.053 Uiso 1 1 calc R A .
N3 N 0.6946(3) 0.20051(13) 0.76973(18) 0.0239(8) Uani 1 1 d . . .
C27 C 0.7869(3) 0.21221(17) 0.7696(2) 0.0276(9) Uani 1 1 d U . .
C28 C 0.8339(4) 0.2283(2) 0.7046(3) 0.0360(11) Uani 1 1 d U . .
C29 C 0.8236(4) 0.1989(2) 0.6486(3) 0.0419(12) Uani 1 1 d U . .
H29 H 0.7878 0.1689 0.6509 0.050 Uiso 1 1 calc R . .
C30 C 0.8650(4) 0.2126(3) 0.5884(3) 0.0501(14) Uani 1 1 d U . .
H30 H 0.8583 0.1918 0.5506 0.060 Uiso 1 1 calc R . .
C31 C 0.9142(5) 0.2554(3) 0.5848(3) 0.0537(15) Uani 1 1 d U . .
H31 H 0.9437 0.2643 0.5444 0.064 Uiso 1 1 calc R . .
C32 C 0.9226(5) 0.2860(3) 0.6378(4) 0.0577(15) Uani 1 1 d U . .
H32 H 0.9542 0.3170 0.6334 0.069 Uiso 1 1 calc R . .
C33 C 0.8843(5) 0.2721(2) 0.6999(3) 0.0525(14) Uani 1 1 d U . .
H33 H 0.8933 0.2929 0.7377 0.063 Uiso 1 1 calc R . .
C34 C 0.8611(4) 0.20771(18) 0.8294(2) 0.0283(9) Uani 1 1 d U . .
C35 C 0.9653(4) 0.2028(2) 0.8209(3) 0.0360(11) Uani 1 1 d U . .
H35 H 0.9906 0.2065 0.7777 0.043 Uiso 1 1 calc R . .
C36 C 1.0319(4) 0.1925(2) 0.8748(3) 0.0448(13) Uani 1 1 d U . .
H36 H 1.1022 0.1884 0.8682 0.054 Uiso 1 1 calc R . .
C37 C 0.9968(4) 0.1883(2) 0.9378(3) 0.0451(13) Uani 1 1 d U . .
H37 H 1.0426 0.1815 0.9746 0.054 Uiso 1 1 calc R . .
C38 C 0.8943(4) 0.1940(2) 0.9474(3) 0.0429(12) Uani 1 1 d U . .
H38 H 0.8698 0.1915 0.9909 0.051 Uiso 1 1 calc R . .
C39 C 0.8274(4) 0.2034(2) 0.8934(3) 0.0368(11) Uani 1 1 d U . .
H39 H 0.7572 0.2070 0.9004 0.044 Uiso 1 1 calc R . .
N4 N 0.4776(3) 0.18968(13) 0.76064(19) 0.0243(8) Uani 1 1 d . . .
C40 C 0.3837(3) 0.19604(16) 0.7686(2) 0.0266(9) Uani 1 1 d . . .
C41 C 0.3420(3) 0.19531(18) 0.8372(2) 0.0288(10) Uani 1 1 d . . .
C42 C 0.2966(4) 0.2367(2) 0.8638(3) 0.0413(13) Uani 1 1 d . . .
H42 H 0.2880 0.2653 0.8373 0.050 Uiso 1 1 calc R . .
C43 C 0.2641(4) 0.2365(3) 0.9283(3) 0.0513(17) Uani 1 1 d . . .
H43 H 0.2343 0.2651 0.9457 0.062 Uiso 1 1 calc R . .
C44 C 0.2745(4) 0.1957(3) 0.9671(3) 0.0478(15) Uani 1 1 d . . .
H44 H 0.2511 0.1957 1.0111 0.057 Uiso 1 1 calc R . .
C45 C 0.3186(5) 0.1550(2) 0.9426(3) 0.0465(14) Uani 1 1 d . . .
H45 H 0.3262 0.1265 0.9695 0.056 Uiso 1 1 calc R . .
C46 C 0.3528(4) 0.1548(2) 0.8781(3) 0.0364(11) Uani 1 1 d . . .
H46 H 0.3842 0.1262 0.8619 0.044 Uiso 1 1 calc R . .
C47 C 0.3052(3) 0.20488(17) 0.7124(2) 0.0278(10) Uani 1 1 d . . .
C48 C 0.2033(4) 0.19365(19) 0.7182(3) 0.0336(11) Uani 1 1 d . . .
H48 H 0.1812 0.1808 0.7590 0.040 Uiso 1 1 calc R . .
C49 C 0.1336(4) 0.2010(2) 0.6652(3) 0.0385(12) Uani 1 1 d . . .
H49 H 0.0640 0.1937 0.6701 0.046 Uiso 1 1 calc R . .
C50 C 0.1642(4) 0.2189(2) 0.6052(3) 0.0387(12) Uani 1 1 d . . .
H50 H 0.1163 0.2236 0.5689 0.046 Uiso 1 1 calc R . .
C51 C 0.2652(4) 0.2300(2) 0.5985(3) 0.0413(13) Uani 1 1 d . . .
H51 H 0.2868 0.2425 0.5574 0.050 Uiso 1 1 calc R . .
C52 C 0.3352(4) 0.22291(19) 0.6513(3) 0.0355(11) Uani 1 1 d . . .
H52 H 0.4046 0.2304 0.6460 0.043 Uiso 1 1 calc R . .
N5 N 0.8792(4) 0.0877(2) 0.8250(3) 0.0515(13) Uani 1 1 d D . .
H5A H 0.869(5) 0.095(3) 0.8676(15) 0.062 Uiso 1 1 d D . .
C53 C 0.9596(4) 0.06509(19) 0.8101(3) 0.0404(13) Uani 1 1 d . . .
C54 C 1.0464(4) 0.0541(2) 0.8586(3) 0.0413(13) Uani 1 1 d . . .
C55 C 1.0331(5) 0.0540(3) 0.9268(3) 0.0575(17) Uani 1 1 d . . .
H55 H 0.9672 0.0590 0.9427 0.069 Uiso 1 1 calc R . .
C56 C 1.1147(6) 0.0467(3) 0.9722(4) 0.0620(18) Uani 1 1 d . . .
H56 H 1.1055 0.0479 1.0188 0.074 Uiso 1 1 calc R . .
C57 C 1.2097(5) 0.0378(2) 0.9486(4) 0.0580(18) Uani 1 1 d . . .
H57 H 1.2659 0.0324 0.9791 0.070 Uiso 1 1 calc R . .
C58 C 1.2227(5) 0.0368(2) 0.8819(3) 0.0535(16) Uani 1 1 d . . .
H58 H 1.2881 0.0303 0.8662 0.064 Uiso 1 1 calc R . .
C59 C 1.1428(4) 0.0451(2) 0.8366(3) 0.0468(14) Uani 1 1 d . . .
H59 H 1.1535 0.0446 0.7902 0.056 Uiso 1 1 calc R . .
C60 C 0.9683(4) 0.0515(2) 0.7387(3) 0.0419(13) Uani 1 1 d . . .
C61 C 0.9567(5) 0.0879(3) 0.6905(3) 0.0552(17) Uani 1 1 d . . .
H61 H 0.9458 0.1207 0.7041 0.066 Uiso 1 1 calc R . .
C62 C 0.9606(6) 0.0778(4) 0.6251(4) 0.080(3) Uani 1 1 d . . .
H62 H 0.9516 0.1031 0.5929 0.096 Uiso 1 1 calc R . .
C63 C 0.9775(6) 0.0309(4) 0.6057(4) 0.081(3) Uani 1 1 d . . .
H63 H 0.9805 0.0237 0.5595 0.097 Uiso 1 1 calc R . .
C64 C 0.9905(6) -0.0066(3) 0.6517(4) 0.073(2) Uani 1 1 d . . .
H64 H 1.0020 -0.0392 0.6374 0.088 Uiso 1 1 calc R . .
C65 C 0.9866(5) 0.0041(3) 0.7188(3) 0.0537(16) Uani 1 1 d . . .
H65 H 0.9964 -0.0210 0.7510 0.064 Uiso 1 1 calc R . .
N6 N 0.4056(4) 0.01931(19) 0.7504(2) 0.0436(11) Uani 1 1 d D . .
H6A H 0.417(5) 0.001(2) 0.787(2) 0.052 Uiso 1 1 d D . .
C66 C 0.3484(4) -0.00620(19) 0.7104(3) 0.0346(11) Uani 1 1 d . . .
C67 C 0.3309(5) -0.0594(2) 0.7210(3) 0.0406(12) Uani 1 1 d U . .
C68 C 0.2362(5) -0.0792(2) 0.7151(3) 0.0463(13) Uani 1 1 d U . .
H68 H 0.1804 -0.0590 0.7014 0.056 Uiso 1 1 calc R . .
C69 C 0.2191(7) -0.1288(2) 0.7287(3) 0.0648(17) Uani 1 1 d U . .
H69 H 0.1524 -0.1419 0.7265 0.078 Uiso 1 1 calc R . .
C70 C 0.3019(8) -0.1582(3) 0.7455(3) 0.0737(19) Uani 1 1 d U . .
H70 H 0.2921 -0.1919 0.7548 0.088 Uiso 1 1 calc R . .
C71 C 0.3971(7) -0.1392(3) 0.7487(3) 0.0723(19) Uani 1 1 d U . .
H71 H 0.4535 -0.1599 0.7591 0.087 Uiso 1 1 calc R . .
C72 C 0.4127(6) -0.0901(2) 0.7369(3) 0.0587(16) Uani 1 1 d U . .
H72 H 0.4796 -0.0772 0.7395 0.070 Uiso 1 1 calc R . .
C73 C 0.2997(4) 0.01760(19) 0.6504(3) 0.0336(11) Uani 1 1 d . . .
C74 C 0.2845(4) -0.0087(2) 0.5918(3) 0.0380(12) Uani 1 1 d . . .
H74 H 0.2988 -0.0428 0.5913 0.046 Uiso 1 1 calc R . .
C75 C 0.2485(5) 0.0143(2) 0.5339(3) 0.0502(15) Uani 1 1 d . . .
H75 H 0.2393 -0.0038 0.4937 0.060 Uiso 1 1 calc R . .
C76 C 0.2259(5) 0.0636(3) 0.5347(4) 0.0577(18) Uani 1 1 d . . .
H76 H 0.2025 0.0796 0.4950 0.069 Uiso 1 1 calc R . .
C77 C 0.2378(5) 0.0897(2) 0.5942(4) 0.0604(19) Uani 1 1 d . . .
H77 H 0.2199 0.1233 0.5953 0.073 Uiso 1 1 calc R . .
C78 C 0.2753(5) 0.0671(2) 0.6513(3) 0.0471(14) Uani 1 1 d . . .
H78 H 0.2845 0.0852 0.6915 0.056 Uiso 1 1 calc R . .
C79 C 0.5879(4) 0.25633(18) 0.6275(3) 0.0378(11) Uani 1 1 d DU . .
H79A H 0.6532 0.2582 0.6056 0.045 Uiso 1 1 calc R B 1
H79B H 0.5331 0.2527 0.5923 0.045 Uiso 1 1 calc R B 1
C80 C 0.5712(6) 0.3041(2) 0.6670(3) 0.0389(14) Uani 0.826(8) 1 d PDU C 1
H80A H 0.5044 0.3020 0.6871 0.047 Uiso 0.826(8) 1 calc PR C 1
H80B H 0.6235 0.3057 0.7040 0.047 Uiso 0.826(8) 1 calc PR C 1
C81 C 0.5748(7) 0.3512(3) 0.6277(4) 0.0496(17) Uani 0.826(8) 1 d PU C 1
H81A H 0.6418 0.3536 0.6078 0.060 Uiso 0.826(8) 1 calc PR C 1
H81B H 0.5226 0.3497 0.5906 0.060 Uiso 0.826(8) 1 calc PR C 1
C82 C 0.5580(9) 0.3970(3) 0.6672(5) 0.072(3) Uani 0.826(8) 1 d PU C 1
H82A H 0.4868 0.3987 0.6786 0.108 Uiso 0.826(8) 1 calc PR C 1
H82B H 0.5747 0.4256 0.6406 0.108 Uiso 0.826(8) 1 calc PR C 1
H82C H 0.6016 0.3964 0.7082 0.108 Uiso 0.826(8) 1 calc PR C 1
C80X C 0.619(2) 0.3095(5) 0.6406(17) 0.044(3) Uani 0.174(8) 1 d PDU C 2
H80C H 0.6299 0.3279 0.5991 0.052 Uiso 0.174(8) 1 calc PR C 2
H80D H 0.6790 0.3125 0.6718 0.052 Uiso 0.174(8) 1 calc PR C 2
C81X C 0.520(2) 0.3238(13) 0.6725(18) 0.046(3) Uani 0.174(8) 1 d PDU C 2
H81C H 0.5032 0.2996 0.7069 0.055 Uiso 0.174(8) 1 calc PR C 2
H81D H 0.4633 0.3247 0.6382 0.055 Uiso 0.174(8) 1 calc PR C 2
C82X C 0.536(4) 0.3778(15) 0.706(2) 0.064(6) Uani 0.174(8) 1 d PU C 2
H82D H 0.6057 0.3804 0.7256 0.096 Uiso 0.174(8) 1 calc PR C 2
H82E H 0.4880 0.3823 0.7410 0.096 Uiso 0.174(8) 1 calc PR C 2
H82F H 0.5251 0.4030 0.6718 0.096 Uiso 0.174(8) 1 calc PR C 2
C83 C 0.5730(4) 0.24494(19) 0.9054(3) 0.0348(11) Uani 1 1 d U E .
H83A H 0.5047 0.2447 0.9236 0.042 Uiso 1 1 calc R . .
H83B H 0.6237 0.2412 0.9431 0.042 Uiso 1 1 calc R . .
C84 C 0.5899(6) 0.2937(2) 0.8703(3) 0.0585(16) Uani 1 1 d DU . .
H84A H 0.5338 0.2980 0.8362 0.070 Uiso 1 1 calc R D 1
H84B H 0.6533 0.2908 0.8463 0.070 Uiso 1 1 calc R D 1
C85 C 0.5971(7) 0.3407(3) 0.9121(4) 0.063(2) Uani 0.835(11) 1 d PDU E 1
H85A H 0.6482 0.3363 0.9494 0.075 Uiso 0.835(11) 1 calc PR E 1
H85B H 0.6192 0.3681 0.8841 0.075 Uiso 0.835(11) 1 calc PR E 1
C86 C 0.4941(7) 0.3526(4) 0.9396(5) 0.077(3) Uani 0.835(11) 1 d PDU E 1
H86A H 0.4485 0.3652 0.9036 0.116 Uiso 0.835(11) 1 calc PR E 1
H86B H 0.5028 0.3773 0.9747 0.116 Uiso 0.835(11) 1 calc PR E 1
H86C H 0.4651 0.3229 0.9581 0.116 Uiso 0.835(11) 1 calc PR E 1
C85X C 0.541(4) 0.3244(11) 0.9245(16) 0.064(4) Uani 0.165(11) 1 d PDU E 2
H85C H 0.4731 0.3110 0.9331 0.077 Uiso 0.165(11) 1 calc PR E 2
H85D H 0.5833 0.3228 0.9665 0.077 Uiso 0.165(11) 1 calc PR E 2
C86X C 0.531(4) 0.3778(12) 0.901(2) 0.069(6) Uani 0.165(11) 1 d PDU E 2
H86D H 0.5108 0.3982 0.9386 0.104 Uiso 0.165(11) 1 calc PR E 2
H86E H 0.4789 0.3801 0.8648 0.104 Uiso 0.165(11) 1 calc PR E 2
H86F H 0.5958 0.3892 0.8859 0.104 Uiso 0.165(11) 1 calc PR E 2

loop_
_atom_site_aniso_label
_atom_site_aniso_U_11
_atom_site_aniso_U_22
_atom_site_aniso_U_33
_atom_site_aniso_U_23
_atom_site_aniso_U_13
_atom_site_aniso_U_12
Zn1 0.0248(3) 0.0247(3) 0.0227(3) -0.0024(2) -0.00107(19) -0.0010(2)
Zn2 0.0247(3) 0.0240(3) 0.0243(3) 0.0005(2) -0.0022(2) -0.0002(2)
Na1 0.0301(10) 0.0356(11) 0.0325(10) -0.0071(8) -0.0001(8) -0.0064(8)
Na2 0.0286(10) 0.0328(10) 0.0338(10) 0.0010(8) -0.0004(8) 0.0030(8)
N1 0.0243(19) 0.028(2) 0.028(2) -0.0013(16) 0.0006(16) -0.0023(15)
C1 0.023(2) 0.032(2) 0.030(2) -0.0045(19) 0.0014(18) -0.0035(18)
C2 0.046(3) 0.027(2) 0.031(3) -0.007(2) -0.009(2) -0.003(2)
C3 0.055(4) 0.048(3) 0.042(3) -0.010(3) -0.011(3) 0.011(3)
C4 0.093(6) 0.047(4) 0.051(4) -0.009(3) -0.029(4) 0.019(4)
C5 0.125(7) 0.035(3) 0.042(4) 0.001(3) -0.029(4) 0.000(4)
C6 0.101(6) 0.039(3) 0.032(3) -0.002(3) 0.002(3) -0.016(3)
C7 0.060(4) 0.032(3) 0.036(3) -0.004(2) -0.001(3) -0.006(2)
C8 0.033(3) 0.031(2) 0.032(3) -0.008(2) 0.001(2) 0.000(2)
C9 0.039(3) 0.035(3) 0.035(3) -0.005(2) -0.004(2) -0.003(2)
C10 0.047(3) 0.033(3) 0.047(3) -0.011(2) -0.002(3) -0.007(2)
C11 0.062(4) 0.029(3) 0.052(4) -0.004(2) -0.002(3) 0.000(3)
C12 0.049(3) 0.038(3) 0.055(4) -0.005(3) -0.011(3) 0.010(3)
C13 0.038(3) 0.035(3) 0.043(3) -0.006(2) -0.009(2) -0.001(2)
N2 0.030(2) 0.028(2) 0.031(2) 0.0033(17) -0.0010(17) -0.0048(16)
C14 0.033(3) 0.029(2) 0.031(3) 0.000(2) -0.002(2) -0.002(2)
C15 0.059(5) 0.030(3) 0.036(4) 0.004(3) -0.008(4) -0.008(3)
C16 0.059(5) 0.032(4) 0.042(4) 0.005(4) -0.006(4) -0.010(4)
C17 0.069(6) 0.034(4) 0.047(4) 0.002(4) -0.001(4) -0.012(4)
C18 0.076(6) 0.031(4) 0.051(5) 0.003(4) 0.002(5) -0.013(4)
C19 0.078(6) 0.032(4) 0.058(5) 0.005(4) 0.009(4) -0.014(4)
C20 0.070(5) 0.031(4) 0.053(5) 0.007(4) 0.006(4) -0.009(4)
C15X 0.059(5) 0.028(4) 0.036(4) 0.007(3) -0.011(4) -0.009(3)
C16X 0.065(6) 0.036(4) 0.043(4) 0.003(4) -0.005(4) -0.011(4)
C17X 0.072(6) 0.036(5) 0.055(5) 0.003(4) -0.002(5) -0.017(5)
C18X 0.074(6) 0.031(4) 0.056(5) 0.008(4) 0.000(5) -0.017(4)
C19X 0.078(6) 0.032(4) 0.062(6) 0.008(4) 0.006(5) -0.012(4)
C20X 0.072(5) 0.028(4) 0.052(5) 0.008(4) 0.004(4) -0.010(4)
C21 0.043(3) 0.030(2) 0.028(2) 0.007(2) -0.002(2) -0.006(2)
C22 0.042(3) 0.040(3) 0.032(3) 0.007(2) 0.009(2) -0.002(2)
C23 0.067(4) 0.044(3) 0.034(3) -0.003(2) 0.007(3) -0.008(3)
C24 0.071(4) 0.056(4) 0.033(3) -0.006(3) -0.011(3) -0.007(3)
C25 0.066(4) 0.057(4) 0.048(4) 0.005(3) -0.023(3) 0.001(3)
C26 0.053(4) 0.039(3) 0.040(3) -0.001(2) -0.009(3) 0.003(3)
N3 0.0244(18) 0.0220(18) 0.0251(18) -0.0036(15) -0.0006(15) -0.0010(14)
C27 0.026(2) 0.027(2) 0.030(2) 0.0007(18) -0.0019(18) -0.0026(17)
C28 0.021(2) 0.045(3) 0.041(2) 0.017(2) -0.0030(19) -0.0036(19)
C29 0.028(2) 0.061(3) 0.037(3) 0.010(2) 0.002(2) 0.000(2)
C30 0.030(3) 0.081(4) 0.039(3) 0.013(3) 0.005(2) 0.005(3)
C31 0.036(3) 0.080(4) 0.046(3) 0.026(3) 0.000(2) 0.005(3)
C32 0.046(3) 0.057(3) 0.071(4) 0.021(3) 0.011(3) -0.012(3)
C33 0.047(3) 0.053(3) 0.057(3) 0.015(3) -0.005(3) -0.012(3)
C34 0.025(2) 0.032(2) 0.027(2) -0.0029(18) -0.0004(17) -0.0033(17)
C35 0.024(2) 0.054(3) 0.030(2) -0.002(2) 0.0007(18) -0.002(2)
C36 0.026(2) 0.069(4) 0.038(3) -0.001(3) -0.006(2) -0.004(2)
C37 0.037(3) 0.064(3) 0.033(2) -0.004(3) -0.012(2) 0.004(3)
C38 0.037(3) 0.062(3) 0.028(2) -0.011(2) -0.004(2) 0.005(2)
C39 0.031(2) 0.046(3) 0.033(2) -0.008(2) -0.0028(19) 0.002(2)
N4 0.0225(18) 0.0218(18) 0.0287(19) -0.0013(15) 0.0003(15) -0.0007(14)
C40 0.030(2) 0.021(2) 0.029(2) 0.0007(18) -0.0017(19) -0.0011(18)
C41 0.023(2) 0.033(2) 0.030(2) -0.006(2) -0.0037(18) -0.0004(19)
C42 0.035(3) 0.044(3) 0.043(3) -0.012(2) -0.009(2) 0.011(2)
C43 0.034(3) 0.072(4) 0.047(3) -0.032(3) -0.004(3) 0.013(3)
C44 0.029(3) 0.083(5) 0.031(3) -0.020(3) 0.001(2) -0.004(3)
C45 0.047(3) 0.061(4) 0.033(3) 0.001(3) 0.012(2) -0.013(3)
C46 0.038(3) 0.037(3) 0.036(3) -0.001(2) 0.015(2) -0.002(2)
C47 0.026(2) 0.025(2) 0.033(2) 0.0010(19) -0.0010(19) 0.0015(18)
C48 0.028(2) 0.039(3) 0.033(3) 0.003(2) -0.004(2) -0.002(2)
C49 0.024(2) 0.050(3) 0.041(3) 0.007(2) -0.004(2) -0.005(2)
C50 0.030(3) 0.049(3) 0.036(3) 0.014(2) -0.004(2) 0.001(2)
C51 0.032(3) 0.050(3) 0.041(3) 0.020(3) 0.000(2) 0.000(2)
C52 0.023(2) 0.037(3) 0.045(3) 0.009(2) -0.003(2) 0.001(2)
N5 0.050(3) 0.048(3) 0.056(3) -0.007(3) -0.009(3) 0.013(2)
C53 0.035(3) 0.029(3) 0.057(4) 0.002(2) -0.007(3) 0.003(2)
C54 0.039(3) 0.031(3) 0.053(3) 0.004(2) -0.007(3) 0.004(2)
C55 0.053(4) 0.063(4) 0.055(4) 0.003(3) -0.005(3) 0.014(3)
C56 0.065(5) 0.069(5) 0.050(4) 0.000(3) -0.008(3) 0.012(4)
C57 0.053(4) 0.051(4) 0.068(5) 0.007(3) -0.022(3) 0.003(3)
C58 0.044(3) 0.057(4) 0.059(4) 0.004(3) -0.008(3) 0.007(3)
C59 0.038(3) 0.047(3) 0.054(4) 0.004(3) -0.006(3) 0.003(3)
C60 0.028(3) 0.043(3) 0.054(3) 0.008(3) -0.006(2) -0.002(2)
C61 0.047(4) 0.062(4) 0.057(4) 0.018(3) -0.001(3) -0.007(3)
C62 0.068(5) 0.113(8) 0.059(5) 0.028(5) 0.002(4) -0.016(5)
C63 0.056(5) 0.143(9) 0.043(4) -0.011(5) -0.001(3) 0.000(5)
C64 0.053(4) 0.092(6) 0.075(5) -0.028(5) -0.005(4) 0.010(4)
C65 0.047(4) 0.056(4) 0.056(4) -0.005(3) -0.010(3) 0.006(3)
N6 0.046(3) 0.047(3) 0.037(3) -0.005(2) -0.001(2) -0.012(2)
C66 0.032(3) 0.035(3) 0.037(3) -0.008(2) 0.003(2) 0.000(2)
C67 0.057(3) 0.033(2) 0.031(2) -0.006(2) -0.011(2) 0.002(2)
C68 0.071(3) 0.038(3) 0.029(3) -0.001(2) -0.006(3) -0.011(3)
C69 0.110(5) 0.045(3) 0.038(3) -0.004(3) -0.008(3) -0.023(3)
C70 0.147(6) 0.038(3) 0.034(3) -0.001(3) -0.020(4) 0.003(3)
C71 0.124(5) 0.052(3) 0.038(3) -0.005(3) -0.022(4) 0.032(4)
C72 0.079(4) 0.052(3) 0.042(3) -0.008(3) -0.019(3) 0.021(3)
C73 0.029(2) 0.033(3) 0.040(3) 0.000(2) 0.006(2) -0.002(2)
C74 0.038(3) 0.038(3) 0.038(3) 0.002(2) 0.002(2) 0.001(2)
C75 0.047(3) 0.060(4) 0.043(3) 0.012(3) -0.001(3) 0.007(3)
C76 0.052(4) 0.062(4) 0.059(4) 0.032(4) 0.007(3) 0.010(3)
C77 0.063(4) 0.037(3) 0.081(5) 0.020(3) 0.011(4) 0.010(3)
C78 0.047(3) 0.038(3) 0.057(4) 0.001(3) 0.008(3) -0.002(3)
C79 0.038(3) 0.033(2) 0.041(3) 0.009(2) -0.005(2) -0.002(2)
C80 0.046(4) 0.033(3) 0.037(3) 0.006(3) 0.002(3) -0.004(3)
C81 0.067(4) 0.035(3) 0.047(4) 0.006(3) 0.007(3) -0.003(3)
C82 0.118(8) 0.041(4) 0.056(5) -0.010(4) -0.007(5) 0.002(5)
C80X 0.053(6) 0.036(5) 0.043(5) 0.006(5) 0.002(5) -0.004(5)
C81X 0.058(6) 0.036(6) 0.043(6) 0.004(5) 0.005(6) -0.003(5)
C82X 0.098(14) 0.045(11) 0.051(13) -0.008(10) 0.015(12) 0.001(11)
C83 0.034(3) 0.040(3) 0.030(2) -0.013(2) -0.001(2) 0.003(2)
C84 0.086(4) 0.039(3) 0.051(3) -0.012(2) 0.001(3) 0.005(3)
C85 0.095(5) 0.034(3) 0.060(4) -0.009(3) 0.007(4) -0.012(4)
C86 0.104(7) 0.059(5) 0.071(6) -0.022(5) 0.024(5) 0.005(5)
C85X 0.092(7) 0.041(6) 0.062(7) -0.014(6) 0.007(7) 0.001(6)
C86X 0.099(12) 0.045(8) 0.065(11) -0.015(9) 0.005(11) 0.005(10)

loop_
_atom_type_symbol
_atom_type_description
_atom_type_scat_dispersion_real
_atom_type_scat_dispersion_imag
_atom_type_scat_source
C C 0.0033 0.0016 'International Tables Vol C Tables 4.2.6.8 and 6.1.1.4'
H H 0.0000 0.0000 'International Tables Vol C Tables 4.2.6.8 and 6.1.1.4'
N N 0.0061 0.0033 'International Tables Vol C Tables 4.2.6.8 and 6.1.1.4'
Na Na 0.0362 0.0249 'International Tables Vol C Tables 4.2.6.8 and 6.1.1.4'
Zn Zn 0.2839 1.4301 'International Tables Vol C Tables 4.2.6.8 and 6.1.1.4'

loop_
_geom_angle_atom_site_label_1
_geom_angle_atom_site_label_2
_geom_angle_atom_site_label_3
_geom_angle
N2 Zn1 N3 99.64(15)
N2 Zn1 N4 95.67(15)
N2 Zn1 C83 136.3(2)
N3 Zn1 N4 86.09(14)
N3 Zn1 C83 113.26(19)
N4 Zn1 C83 113.85(18)
N1 Zn2 N3 93.13(15)
N1 Zn2 N4 95.91(15)
N1 Zn2 C79 133.46(19)
N3 Zn2 N4 85.20(14)
N3 Zn2 C79 115.38(18)
N4 Zn2 C79 121.11(19)
N1 Na1 N2 96.37(15)
N1 Na1 N4 78.55(14)
N1 Na1 N6 127.64(17)
N2 Na1 N4 76.99(14)
N2 Na1 N6 113.37(17)
N4 Na1 N6 147.52(18)
N1 Na2 N2 95.85(15)
N1 Na2 N3 77.35(14)
N1 Na2 N5 154.30(19)
N2 Na2 N3 82.20(14)
N2 Na2 N5 108.41(19)
N3 Na2 N5 113.51(17)
Zn2 N1 Na1 96.14(16)
Zn2 N1 Na2 95.89(15)
Zn2 N1 C1 129.5(3)
Na1 N1 Na2 80.96(14)
Na1 N1 C1 111.9(3)
Na2 N1 C1 128.4(3)
N1 C1 C2 123.4(4)
N1 C1 C8 121.8(5)
C2 C1 C8 114.9(4)
C1 C2 C3 121.5(5)
C1 C2 C7 120.4(5)
C3 C2 C7 118.1(5)
C2 C3 C4 121.7(7)
C3 C4 C5 119.7(7)
C4 C5 C6 119.7(6)
C5 C6 C7 120.0(7)
C2 C7 C6 120.8(6)
C1 C8 C9 120.5(5)
C1 C8 C13 121.3(4)
C9 C8 C13 118.1(5)
C8 C9 C10 120.9(5)
C9 C10 C11 120.3(5)
C10 C11 C12 119.6(5)
C11 C12 C13 120.1(5)
C8 C13 C12 121.0(5)
Zn1 N2 Na1 95.93(16)
Zn1 N2 Na2 90.39(15)
Zn1 N2 C14 132.4(4)
Na1 N2 Na2 80.50(14)
Na1 N2 C14 129.9(3)
Na2 N2 C14 107.4(3)
N2 C14 C15 121.8(9)
N2 C14 C15X 120.7(10)
N2 C14 C21 125.7(5)
C15 C14 C15X 9.3(7)
C15 C14 C21 112.0(8)
C15X C14 C21 113.6(10)
C14 C15 C16 118.9(7)
C14 C15 C20 122.4(7)
C16 C15 C20 118.7(8)
C15 C16 C17 121.2(9)
C16 C17 C18 118.6(9)
C17 C18 C19 121.4(9)
C18 C19 C20 119.3(10)
C15 C20 C19 120.8(9)
C14 C15X C16X 121.1(8)
C14 C15X C20X 122.2(8)
C16X C15X C20X 116.7(9)
C15X C16X C17X 121.8(10)
C16X C17X C18X 119.5(11)
C17X C18X C19X 120.6(10)
C18X C19X C20X 118.6(10)
C15X C20X C19X 122.7(10)
C14 C21 C22 121.6(5)
C14 C21 C26 119.3(5)
C22 C21 C26 119.0(5)
C21 C22 C23 120.5(5)
C22 C23 C24 119.6(6)
C23 C24 C25 120.7(6)
C24 C25 C26 119.5(6)
C21 C26 C25 120.7(6)
Zn1 N3 Zn2 94.56(15)
Zn1 N3 Na2 87.76(14)
Zn1 N3 C27 137.3(3)
Zn2 N3 Na2 93.26(14)
Zn2 N3 C27 127.5(3)
Na2 N3 C27 95.9(3)
N3 C27 C28 120.5(4)
N3 C27 C34 124.3(4)
C28 C27 C34 115.0(4)
C27 C28 C29 119.8(5)
C27 C28 C33 121.6(5)
C29 C28 C33 118.5(5)
C28 C29 C30 121.3(6)
C29 C30 C31 119.4(7)
C30 C31 C32 121.2(6)
C31 C32 C33 120.4(6)
C28 C33 C32 119.2(7)
C27 C34 C35 120.6(4)
C27 C34 C39 121.1(4)
C35 C34 C39 117.9(4)
C34 C35 C36 120.7(5)
C35 C36 C37 120.3(5)
C36 C37 C38 119.8(5)
C37 C38 C39 119.9(5)
C34 C39 C38 121.3(5)
Zn1 N4 Zn2 94.00(14)
Zn1 N4 Na1 90.62(14)
Zn1 N4 C40 122.2(3)
Zn2 N4 Na1 89.39(14)
Zn2 N4 C40 141.2(3)
Na1 N4 C40 102.6(3)
N4 C40 C41 121.2(4)
N4 C40 C47 124.3(4)
C41 C40 C47 114.5(4)
C40 C41 C42 121.4(5)
C40 C41 C46 121.5(4)
C42 C41 C46 117.0(5)
C41 C42 C43 120.8(6)
C42 C43 C44 120.7(6)
C43 C44 C45 119.6(5)
C44 C45 C46 120.3(6)
C41 C46 C45 121.5(5)
C40 C47 C48 122.1(4)
C40 C47 C52 119.8(4)
C48 C47 C52 118.1(4)
C47 C48 C49 120.7(5)
C48 C49 C50 120.6(5)
C49 C50 C51 119.4(5)
C50 C51 C52 120.3(5)
C47 C52 C51 120.9(5)
Na2 N5 C53 136.9(5)
N5 C53 C54 124.3(6)
N5 C53 C60 116.9(5)
C54 C53 C60 118.8(5)
C53 C54 C55 120.7(6)
C53 C54 C59 120.9(6)
C55 C54 C59 118.4(5)
C54 C55 C56 120.9(7)
C55 C56 C57 119.1(7)
C56 C57 C58 120.2(6)
C57 C58 C59 121.1(7)
C54 C59 C58 120.3(6)
C53 C60 C61 118.7(6)
C53 C60 C65 122.5(5)
C61 C60 C65 118.9(6)
C60 C61 C62 121.7(8)
C61 C62 C63 119.1(8)
C62 C63 C64 121.5(8)
C63 C64 C65 118.9(8)
C60 C65 C64 119.9(7)
Na1 N6 C66 137.1(4)
N6 C66 C67 122.2(5)
N6 C66 C73 119.2(5)
C67 C66 C73 118.6(4)
C66 C67 C68 121.6(5)
C66 C67 C72 119.8(6)
C68 C67 C72 118.6(6)
C67 C68 C69 121.5(7)
C68 C69 C70 118.3(8)
C69 C70 C71 120.5(7)
C70 C71 C72 120.6(7)
C67 C72 C71 120.3(8)
C66 C73 C74 120.0(5)
C66 C73 C78 120.3(5)
C74 C73 C78 119.6(5)
C73 C74 C75 120.4(6)
C74 C75 C76 120.0(6)
C75 C76 C77 119.7(6)
C76 C77 C78 120.4(6)
C73 C78 C77 120.0(6)
Zn2 C79 C80 111.0(4)
Zn2 C79 C80X 131.4(14)
C80 C79 C80X 32.3(11)
C79 C80 C81 116.1(5)
C80 C81 C82 115.1(7)
C79 C80X C81X 95.0(18)
C80X C81X C82X 108(3)
Zn1 C83 C84 110.6(4)
C83 C84 C85 118.9(6)
C83 C84 C85X 94.1(14)
C85 C84 C85X 34.5(17)
C84 C85 C86 110.1(7)
C84 C85X C86X 110(2)

loop_
_geom_bond_atom_site_label_1
_geom_bond_atom_site_label_2
_geom_bond_distance
Zn1 N2 2.058(4)
Zn1 N3 2.112(4)
Zn1 N4 2.103(4)
Zn1 C83 2.024(5)
Zn2 N1 2.063(4)
Zn2 N3 2.111(4)
Zn2 N4 2.139(4)
Zn2 C79 2.000(5)
Na1 N1 2.377(4)
Na1 N2 2.403(4)
Na1 N4 2.548(4)
Na1 N6 2.406(5)
Na2 N1 2.402(4)
Na2 N2 2.398(5)
Na2 N3 2.448(4)
Na2 N5 2.397(5)
N1 C1 1.262(6)
C1 C2 1.504(7)
C1 C8 1.515(7)
C2 C3 1.377(8)
C2 C7 1.396(8)
C3 C4 1.380(9)
C4 C5 1.392(11)
C5 C6 1.372(11)
C6 C7 1.394(8)
C8 C9 1.390(7)
C8 C13 1.392(7)
C9 C10 1.387(7)
C10 C11 1.378(8)
C11 C12 1.384(8)
C12 C13 1.385(8)
N2 C14 1.259(6)
C14 C15 1.509(8)
C14 C15X 1.519(9)
C14 C21 1.512(7)
C15 C16 1.385(8)
C15 C20 1.375(8)
C16 C17 1.392(9)
C17 C18 1.375(10)
C18 C19 1.367(10)
C19 C20 1.397(9)
C15X C16X 1.384(8)
C15X C20X 1.379(9)
C16X C17X 1.394(9)
C17X C18X 1.370(11)
C18X C19X 1.373(11)
C19X C20X 1.397(9)
C21 C22 1.384(8)
C21 C26 1.389(8)
C22 C23 1.393(8)
C23 C24 1.381(9)
C24 C25 1.376(10)
C25 C26 1.393(8)
N3 C27 1.260(6)
C27 C28 1.538(7)
C27 C34 1.517(6)
C28 C29 1.384(8)
C28 C33 1.376(8)
C29 C30 1.403(8)
C30 C31 1.341(9)
C31 C32 1.354(10)
C32 C33 1.422(9)
C34 C35 1.402(7)
C34 C39 1.386(7)
C35 C36 1.390(7)
C36 C37 1.375(8)
C37 C38 1.385(8)
C38 C39 1.388(7)
N4 C40 1.270(6)
C40 C41 1.509(7)
C40 C47 1.513(6)
C41 C42 1.399(7)
C41 C46 1.382(7)
C42 C43 1.387(8)
C43 C44 1.365(10)
C44 C45 1.361(9)
C45 C46 1.393(7)
C47 C48 1.390(7)
C47 C52 1.399(7)
C48 C49 1.388(7)
C49 C50 1.380(7)
C50 C51 1.380(7)
C51 C52 1.385(7)
N5 C53 1.277(7)
C53 C54 1.496(7)
C53 C60 1.492(9)
C54 C55 1.392(9)
C54 C59 1.389(8)
C55 C56 1.391(9)
C56 C57 1.384(10)
C57 C58 1.362(10)
C58 C59 1.376(8)
C60 C61 1.393(8)
C60 C65 1.380(9)
C61 C62 1.346(11)
C62 C63 1.364(13)
C63 C64 1.385(13)
C64 C65 1.383(10)
N6 C66 1.281(7)
C66 C67 1.489(7)
C66 C73 1.488(7)
C67 C68 1.362(8)
C67 C72 1.393(8)
C68 C69 1.406(8)
C69 C70 1.384(11)
C70 C71 1.358(12)
C71 C72 1.381(10)
C73 C74 1.386(7)
C73 C78 1.391(8)
C74 C75 1.385(8)
C75 C76 1.379(9)
C76 C77 1.394(10)
C77 C78 1.373(9)
C79 C80 1.549(7)
C79 C80X 1.531(9)
C80 C81 1.515(9)
C81 C82 1.504(11)
C80X C81X 1.536(10)
C81X C82X 1.63(5)
C83 C84 1.530(8)
C84 C85 1.534(7)
C84 C85X 1.543(10)
C85 C86 1.529(8)
C85X C86X 1.537(10)
